data_4312027
loop_
_publ_author_name
'Thomas J. Barbarich'
'Peter F. Driscoll'
'Suzette Izquierdo'
'Lev N. Zakharov'
'Christopher D. Incarvito'
'Arnold L. Rheingold'

_publ_section_title
;
 New Family of Lithium Salts for Highly Conductive Nonaqueous Electrolytes
;
_journal_name_full 'Inorganic Chemistry'
_journal_page_first 7764
_journal_page_last 7773
_journal_paper_doi 10.1021/ic040070x
_journal_volume 43
_journal_year 2004
_chemical_formula_sum 'C2 H8 B2 F6 Li N O'
_chemical_formula_weight 204.65
_chemical_name_systematic
;

  ?

;
_space_group_IT_number 63
_symmetry_cell_setting orthorhombic
_symmetry_space_group_name_Hall '-C 2c 2'
_symmetry_space_group_name_H-M 'C m c m'
_atom_sites_solution_hydrogens geom
_atom_sites_solution_primary direct
_atom_sites_solution_secondary difmap
_audit_creation_method SHELXL-97
_cell_angle_alpha 90.00
_cell_angle_beta 90.00
_cell_angle_gamma 90.00
_cell_formula_units_Z 4
_cell_length_a 9.0878(10)
_cell_length_b 11.4667(13)
_cell_length_c 7.5549(9)
_cell_measurement_reflns_used 1434
_cell_measurement_temperature 100(2)
_cell_measurement_theta_max 27.43
_cell_measurement_theta_min 2.86
_cell_volume 787.27(16)
_computing_cell_refinement 'Bruker SMART'
_computing_data_collection 'Bruker SMART'
_computing_data_reduction 'Bruker SAINT'
_computing_molecular_graphics 'Bruker SHELXTL'
_computing_publication_material 'Bruker SHELXTL'
_computing_structure_refinement 'SHELXL-97 (Sheldrick, 1997)'
_computing_structure_solution 'SHELXS-97 (Sheldrick, 1990)'
_diffrn_ambient_temperature 100(2)
_diffrn_measured_fraction_theta_full 0.994
_diffrn_measured_fraction_theta_max 0.994
_diffrn_measurement_device_type 'CCD area detector'
_diffrn_measurement_method 'phi and omega scans'
_diffrn_radiation_monochromator graphite
_diffrn_radiation_source 'fine-focus sealed tube'
_diffrn_radiation_type MoK\a
_diffrn_radiation_wavelength 0.71073
_diffrn_reflns_av_R_equivalents 0.0183
_diffrn_reflns_av_sigmaI/netI 0.0177
_diffrn_reflns_limit_h_max 10
_diffrn_reflns_limit_h_min -11
_diffrn_reflns_limit_k_max 13
_diffrn_reflns_limit_k_min -14
_diffrn_reflns_limit_l_max 9
_diffrn_reflns_limit_l_min -8
_diffrn_reflns_number 2419
_diffrn_reflns_theta_full 27.50
_diffrn_reflns_theta_max 27.50
_diffrn_reflns_theta_min 2.86
_exptl_absorpt_coefficient_mu 0.206
_exptl_absorpt_correction_T_max 1.000
_exptl_absorpt_correction_T_min 0.916
_exptl_absorpt_correction_type multi-scan
_exptl_absorpt_process_details SADABS
_exptl_crystal_colour Colorless
_exptl_crystal_density_diffrn 1.727
_exptl_crystal_density_meas 0
_exptl_crystal_density_method 'not measured'
_exptl_crystal_description Block
_exptl_crystal_F_000 408
_exptl_crystal_size_max 0.25
_exptl_crystal_size_mid 0.10
_exptl_crystal_size_min 0.03
_refine_diff_density_max 0.413
_refine_diff_density_min -0.211
_refine_diff_density_rms 0.051
_refine_ls_extinction_method none
_refine_ls_goodness_of_fit_ref 1.058
_refine_ls_hydrogen_treatment mixed
_refine_ls_matrix_type full
_refine_ls_number_parameters 50
_refine_ls_number_reflns 517
_refine_ls_number_restraints 0
_refine_ls_restrained_S_all 1.058
_refine_ls_R_factor_all 0.0295
_refine_ls_R_factor_gt 0.0252
_refine_ls_shift/su_max 0.000
_refine_ls_shift/su_mean 0.000
_refine_ls_structure_factor_coef Fsqd
_refine_ls_weighting_details 'calc w=1/[\s^2^(Fo^2^)+(0.0428P)^2^+0.2507P] where P=(Fo^2^+2Fc^2^)/3'
_refine_ls_weighting_scheme calc
_refine_ls_wR_factor_gt 0.0667
_refine_ls_wR_factor_ref 0.0697
_reflns_number_gt 456
_reflns_number_total 517
_reflns_threshold_expression >2sigma(I)
_cod_data_source_file ic040070x_2.cif
_cod_data_source_block yard2
_cod_depositor_comments
;
The following automatic conversions were performed:
'_symmetry_cell_setting' value 'Orthorhombic' changed to 'orthorhombic'
according to '/home/saulius/struct/CIF-dictionaries/cif_core.dic'
dictionary named 'cif_core.dic' version 2.4.1 from
2010-06-29.

'_exptl_absorpt_correction_type' value 'Multi-scan' changed
to 'multi-scan' according to
'/home/saulius/struct/CIF-dictionaries/cif_core.dic' dictionary named
'cif_core.dic' version 2.4.1 from 2010-06-29.

Automatic conversion script
Id: cif_fix_enum 1527 2010-12-29 10:47:43Z saulius 
;
_cod_database_code 4312027

loop_
_symmetry_equiv_pos_as_xyz
'x, y, z'
'-x, -y, z+1/2'
'-x, y, -z+1/2'
'x, -y, -z'
'x+1/2, y+1/2, z'
'-x+1/2, -y+1/2, z+1/2'
'-x+1/2, y+1/2, -z+1/2'
'x+1/2, -y+1/2, -z'
'-x, -y, -z'
'x, y, -z-1/2'
'x, -y, z-1/2'
'-x, y, z'
'-x+1/2, -y+1/2, -z'
'x+1/2, y+1/2, -z-1/2'
'x+1/2, -y+1/2, z-1/2'
'-x+1/2, y+1/2, z'

loop_
_atom_site_label
_atom_site_type_symbol
_atom_site_fract_x
_atom_site_fract_y
_atom_site_fract_z
_atom_site_U_iso_or_equiv
_atom_site_adp_type
_atom_site_occupancy
_atom_site_symmetry_multiplicity
_atom_site_calc_flag
_atom_site_refinement_flags
_atom_site_disorder_assembly
_atom_site_disorder_group
Li1 Li 0.5000 0.0000 0.0000 0.0164(7) Uani 1 4 d S . .
N1 N 0.5000 -0.25915(13) 0.2500 0.0118(3) Uani 1 4 d S . .
B1 B 0.64633(16) -0.18238(14) 0.2500 0.0123(3) Uani 1 2 d S . .
F1 F 0.64855(6) -0.11231(5) 0.09863(7) 0.0133(2) Uani 1 1 d . . .
F2 F 0.76775(9) -0.25527(7) 0.2500 0.0166(2) Uani 1 2 d S . .
C1 C 0.5000 -0.33673(13) 0.08956(18) 0.0164(3) Uani 1 2 d S . .
O1 O 0.5000 0.08652(12) 0.2500 0.0119(3) Uani 1 4 d S . .
H1 H 0.5895(14) -0.3859(11) 0.0953(16) 0.027(3) Uiso 1 1 d . . .
H2 H 0.5000 -0.2893(17) -0.012(3) 0.022(4) Uiso 1 2 d S . .
H3 H 0.424(2) 0.1307(16) 0.2500 0.037(6) Uiso 1 2 d S . .

loop_
_atom_site_aniso_label
_atom_site_aniso_U_11
_atom_site_aniso_U_22
_atom_site_aniso_U_33
_atom_site_aniso_U_23
_atom_site_aniso_U_13
_atom_site_aniso_U_12
Li1 0.0175(15) 0.0166(16) 0.0151(16) 0.0018(12) 0.000 0.000
N1 0.0156(8) 0.0103(8) 0.0096(7) 0.000 0.000 0.000
B1 0.0122(7) 0.0129(7) 0.0118(7) 0.000 0.000 0.0017(5)
F1 0.0129(3) 0.0152(3) 0.0118(3) 0.0023(2) 0.00100(19) 0.00070(19)
F2 0.0146(4) 0.0183(4) 0.0169(4) 0.000 0.000 0.0063(3)
C1 0.0219(7) 0.0140(7) 0.0132(7) -0.0038(5) 0.000 0.000
O1 0.0102(7) 0.0127(7) 0.0127(6) 0.000 0.000 0.000

loop_
_atom_type_symbol
_atom_type_description
_atom_type_scat_dispersion_real
_atom_type_scat_dispersion_imag
_atom_type_scat_source
C C 0.0033 0.0016 'International Tables Vol C Tables 4.2.6.8 and 6.1.1.4'
H H 0.0000 0.0000 'International Tables Vol C Tables 4.2.6.8 and 6.1.1.4'
Li Li -0.0003 0.0001 'International Tables Vol C Tables 4.2.6.8 and 6.1.1.4'
B B 0.0013 0.0007 'International Tables Vol C Tables 4.2.6.8 and 6.1.1.4'
N N 0.0061 0.0033 'International Tables Vol C Tables 4.2.6.8 and 6.1.1.4'
O O 0.0106 0.0060 'International Tables Vol C Tables 4.2.6.8 and 6.1.1.4'
F F 0.0171 0.0103 'International Tables Vol C Tables 4.2.6.8 and 6.1.1.4'

loop_
_geom_angle_atom_site_label_1
_geom_angle_atom_site_label_2
_geom_angle_atom_site_label_3
_geom_angle
_geom_angle_site_symmetry_1
_geom_angle_site_symmetry_3
_geom_angle_publ_flag
F1 Li1 F1 84.44(3) 12_655 . ?
F1 Li1 F1 180.00(4) 12_655 4 ?
F1 Li1 F1 95.56(3) . 4 ?
F1 Li1 F1 95.56(3) 12_655 9_655 ?
F1 Li1 F1 180.00(4) . 9_655 ?
F1 Li1 F1 84.44(3) 4 9_655 ?
F1 Li1 O1 91.73(3) 12_655 9_655 ?
F1 Li1 O1 91.73(3) . 9_655 ?
F1 Li1 O1 88.27(3) 4 9_655 ?
F1 Li1 O1 88.27(3) 9_655 9_655 ?
F1 Li1 O1 88.27(3) 12_655 . ?
F1 Li1 O1 88.27(3) . . ?
F1 Li1 O1 91.73(3) 4 . ?
F1 Li1 O1 91.73(3) 9_655 . ?
O1 Li1 O1 180.00(6) 9_655 . ?
C1 N1 C1 107.45(14) . 10_556 ?
C1 N1 B1 109.06(4) . . ?
C1 N1 B1 109.06(4) 10_556 . ?
C1 N1 B1 109.06(4) . 3_655 ?
C1 N1 B1 109.06(4) 10_556 3_655 ?
B1 N1 B1 112.99(14) . 3_655 ?
F2 B1 F1 109.61(7) . 10_556 ?
F2 B1 F1 109.61(7) . . ?
F1 B1 F1 109.80(11) 10_556 . ?
F2 B1 N1 109.35(12) . . ?
F1 B1 N1 109.23(7) 10_556 . ?
F1 B1 N1 109.23(7) . . ?
B1 F1 Li1 131.47(7) . . ?
N1 C1 H1 107.5(7) . . ?
N1 C1 H2 108.5(12) . . ?
H1 C1 H2 111.3(9) . . ?
Li1 O1 Li1 124.58(7) . 2_655 ?
Li1 O1 H3 106.0(5) . . ?
Li1 O1 H3 106.0(5) 2_655 . ?

loop_
_geom_bond_atom_site_label_1
_geom_bond_atom_site_label_2
_geom_bond_distance
_geom_bond_site_symmetry_2
_geom_bond_publ_flag
Li1 F1 2.0090(5) 12_655 ?
Li1 F1 2.0090(5) . ?
Li1 F1 2.0090(5) 4 ?
Li1 F1 2.0090(5) 9_655 ?
Li1 O1 2.1334(7) 9_655 ?
Li1 O1 2.1334(7) . ?
N1 C1 1.5035(15) . ?
N1 C1 1.5035(15) 10_556 ?
N1 B1 1.5948(17) . ?
N1 B1 1.5948(17) 3_655 ?
B1 F2 1.3843(16) . ?
B1 F1 1.3977(10) 10_556 ?
B1 F1 1.3977(10) . ?
C1 H1 0.991(12) . ?
C1 H2 0.94(2) . ?
O1 Li1 2.1334(7) 2_655 ?
O1 H3 0.86(2) . ?

loop_
_geom_hbond_atom_site_label_D
_geom_hbond_atom_site_label_H
_geom_hbond_atom_site_label_A
_geom_hbond_distance_DH
_geom_hbond_distance_HA
_geom_hbond_distance_DA
_geom_hbond_angle_DHA
_geom_hbond_site_symmetry_A
O1 H3 F2 0.86(2) 1.93(2) 2.7832(12) 173.7(19) 5_455
